data_4038933
loop_
_publ_author_name
'Hempe, Matthias'
'Harrison, Alastair K.'
'Ward, Jonathan S.'
'Batsanov, Andrei S.'
'Fox, Mark A.'
'Dias, Fernando B.'
'Bryce, Martin R.'

_publ_section_title
;
 Cyclophane Molecules Exhibiting Thermally Activated Delayed Fluorescence:
 Linking Donor Units to Influence Molecular Conformation
;
_journal_name_full 'The Journal of Organic Chemistry'
_journal_paper_doi 10.1021/acs.joc.0c02174
_journal_year 2020
_chemical_formula_moiety 'C42 H30 N2 O4 S3, C2 D6 O S'
_chemical_formula_sum 'C44 H30 D6 N2 O5 S4'
_chemical_formula_weight 807.02
_chemical_melting_point 562(1)
_space_group_crystal_system triclinic
_space_group_IT_number 2
_space_group_name_Hall '-P 1'
_space_group_name_H-M_alt 'P -1'
_atom_sites_solution_hydrogens geom
_atom_sites_solution_primary dual
_atom_sites_solution_secondary difmap
_audit_creation_date 2018-11-19
_audit_creation_method
;
Olex2 1.2-beta
(compiled 2018.05.29 svn.r3508 for OlexSys, GUI svn.r5506)
;
_cell_angle_alpha 96.934(7)
_cell_angle_beta 93.806(7)
_cell_angle_gamma 105.314(6)
_cell_formula_units_Z 2
_cell_length_a 7.3353(9)
_cell_length_b 13.8284(16)
_cell_length_c 19.709(2)
_cell_measurement_reflns_used 1663
_cell_measurement_temperature 120
_cell_measurement_theta_max 62.04
_cell_measurement_theta_min 2.27
_cell_volume 1904.0(4)
_computing_cell_refinement 'SAINT v8.38A (Bruker, 2016)'
_computing_data_collection 'APEX3 v.2016.1-0 (Bruker, 2016)'
_computing_data_reduction 'SAINT v8.38A (Bruker, 2016)'
_computing_molecular_graphics 'Olex2 (Dolomanov et al., 2009)'
_computing_publication_material 'Olex2 (Dolomanov et al., 2009)'
_computing_structure_refinement 'ShelXL 2018/3 multi-CPU (Sheldrick, 2015a)'
_computing_structure_solution 'ShelXT 2018/2 (Sheldrick, 2015)'
_diffrn_ambient_temperature 120
_diffrn_detector_area_resol_mean 10.4
_diffrn_detector_type 'Bruker PHOTON 100 CMOS'
_diffrn_measured_fraction_theta_full 0.968
_diffrn_measured_fraction_theta_max 0.968
_diffrn_measurement_device '3-circle area detector diffractometer'
_diffrn_measurement_device_type 'Bruker D8 Venture'
_diffrn_measurement_method '\f and \w scans'
_diffrn_radiation_monochromator 'focusing mirrors'
_diffrn_radiation_probe x-ray
_diffrn_radiation_type CuK\a
_diffrn_radiation_wavelength 1.54184
_diffrn_reflns_av_R_equivalents 0.1613
_diffrn_reflns_av_unetI/netI 0.1819
_diffrn_reflns_Laue_measured_fraction_full 0.968
_diffrn_reflns_Laue_measured_fraction_max 0.968
_diffrn_reflns_limit_h_max 8
_diffrn_reflns_limit_h_min -8
_diffrn_reflns_limit_k_max 16
_diffrn_reflns_limit_k_min -16
_diffrn_reflns_limit_l_max 22
_diffrn_reflns_limit_l_min -23
_diffrn_reflns_number 22259
_diffrn_reflns_point_group_measured_fraction_full 0.968
_diffrn_reflns_point_group_measured_fraction_max 0.968
_diffrn_reflns_theta_full 65.997
_diffrn_reflns_theta_max 65.997
_diffrn_reflns_theta_min 2.270
_diffrn_source 'microfocus sealed X-ray tube'
_diffrn_source_type 'Incoatec I\mS microsource'
_diffrn_standards_number 0
_exptl_absorpt_coefficient_mu 2.702
_exptl_absorpt_correction_T_max 1.0000
_exptl_absorpt_correction_T_min 0.8994
_exptl_absorpt_correction_type multi-scan
_exptl_absorpt_process_details
; SADABS-2016/2 (Krause et al., 2015) was used for absorption correction. wR2(int) 
  was 0.0756 before and 0.0598 after correction. The Ratio of minimum to maximum 
  transmission is 0.8994. The \l/2 correction factor is Not present.
;
_exptl_crystal_colour yellow
_exptl_crystal_colour_primary yellow
_exptl_crystal_density_diffrn 1.397
_exptl_crystal_description needle
_exptl_crystal_F_000 836
_exptl_crystal_size_max 0.19
_exptl_crystal_size_mid 0.063
_exptl_crystal_size_min 0.024
_refine_diff_density_max 0.343
_refine_diff_density_min -0.489
_refine_diff_density_rms 0.083
_refine_ls_extinction_coef 0.0012(3)
_refine_ls_extinction_expression Fc^*^=kFc[1+0.001xFc^2^\l^3^/sin(2\q)]^-1/4^
_refine_ls_extinction_method 'SHELXL-2018/3 (Sheldrick, 2015a)'
_refine_ls_goodness_of_fit_ref 0.979
_refine_ls_hydrogen_treatment constr
_refine_ls_matrix_type full
_refine_ls_number_parameters 504
_refine_ls_number_reflns 6430
_refine_ls_number_restraints 18
_refine_ls_restrained_S_all 0.978
_refine_ls_R_factor_all 0.1482
_refine_ls_R_factor_gt 0.0621
_refine_ls_shift/su_max 0.000
_refine_ls_shift/su_mean 0.000
_refine_ls_structure_factor_coef Fsqd
_refine_ls_weighting_details 'w=1/[\s^2^(Fo^2^)] where P=(Fo^2^+2Fc^2^)/3'
_refine_ls_weighting_scheme calc
_refine_ls_wR_factor_gt 0.1292
_refine_ls_wR_factor_ref 0.1686
_reflns_Friedel_coverage 0.000
_reflns_number_gt 3343
_reflns_number_total 6430
_reflns_threshold_expression 'I > 2\s(I)'
_cod_data_source_file 2c.cif
_cod_data_source_block 2c_18s439
_cod_depositor_comments
;
The following automatic conversions were performed:

data item '_diffrn_radiation_probe' value 'X-ray' was changed to
'x-ray' in accordance with the
/home/data/users/saulius/crontab/automatic-downloads/rss-feeds/ACS/lib/dictionaries/cif_core.dic
dictionary named 'cif_core.dic' version 2.4.2 last updated on
2011-04-26.

Automatic conversion script
Id: cif_fix_values 7556 2019-12-06 15:28:31Z antanas 
;
_cod_database_code 4038933
_shelx_shelxl_version_number 2018/3
_shelx_space_group_comment
;
The symmetry employed for this shelxl refinement is uniquely defined
by the following loop, which should always be used as a source of
symmetry information in preference to the above space-group names.
They are only intended as comments.
;
_shelx_estimated_absorpt_t_max 0.938
_shelx_estimated_absorpt_t_min 0.628
_olex2_refinement_description
;
1. Fixed Uiso
 At 1.2 times of:
  All C(H) groups, All C(H,H) groups
 At 1.5 times of:
  All C(H,H,H) groups
2. Restrained distances
 C41-C40 \\sim C40'-C41'
 with sigma of 0.02
 C42-C41 \\sim C42-C41'
 with sigma of 0.02
 C39-C40' \\sim C40-C39
 with sigma of 0.02
3. Uiso/Uaniso restraints and constraints
Uanis(C40') = Uanis(C40)
Uanis(C41) = Uanis(C41')
4. Rigid body (RIGU) restrains
 S4, O5, C43, C44
 with sigma for 1-2 distances of 0.004 and sigma for 1-3 distances of 0.004
5. Others
 Sof(C40')=Sof(H40')=Sof(C41')=Sof(H41')=1-FVAR(1)
 Sof(C40)=Sof(H40)=Sof(C41)=Sof(H41)=FVAR(1)
6.a Secondary CH2 refined with riding coordinates:
 C25(H25A,H25B), C38(H38A,H38B), C39(H39A,H39B), C42(H42A,H42B)
6.b Me refined with riding coordinates:
 C43(D43A,D43B,D43C), C44(D44A,D44B,D44C)
6.c Aromatic/amide H refined with riding coordinates:
 C2(H2), C3(H3), C5(H5), C8(H8), C10(H10), C11(H11), C15(H15), C16(H16),
 C18(H18), C21(H21), C22(H22), C23(H23), C24(H24), C28(H28), C29(H29), C31(H31),
  C34(H34), C35(H35), C36(H36), C37(H37), C40(H40), C41(H41), C40'(H40'),
 C41'(H41')
;

loop_
_space_group_symop_operation_xyz
'x, y, z'
'-x, -y, -z'

loop_
_atom_site_label
_atom_site_type_symbol
_atom_site_fract_x
_atom_site_fract_y
_atom_site_fract_z
_atom_site_U_iso_or_equiv
_atom_site_adp_type
_atom_site_occupancy
_atom_site_site_symmetry_order
_atom_site_calc_flag
_atom_site_refinement_flags_posn
_atom_site_refinement_flags_adp
_atom_site_refinement_flags_occupancy
_atom_site_disorder_assembly
_atom_site_disorder_group
S1 S -0.20827(17) 0.34735(9) 0.09818(6) 0.0237(3) Uani 1 1 d . . . . .
S2 S 0.93534(19) 0.78334(11) 0.23985(7) 0.0359(4) Uani 1 1 d . . . . .
S3 S 0.5024(2) -0.01092(11) 0.28217(7) 0.0383(4) Uani 1 1 d . . . . .
O1 O -0.3623(4) 0.3646(2) 0.13588(17) 0.0300(9) Uani 1 1 d . . . . .
O2 O -0.2450(5) 0.3206(2) 0.02465(17) 0.0300(9) Uani 1 1 d . . . . .
O3 O 0.1804(5) 0.6228(3) 0.40801(18) 0.0376(10) Uani 1 1 d . . . . .
O4 O -0.0376(5) 0.2501(3) 0.43744(18) 0.0386(10) Uani 1 1 d . . . . .
N1 N 0.5292(5) 0.6548(3) 0.18687(19) 0.0220(10) Uani 1 1 d . . . . .
N2 N 0.2201(6) 0.0917(3) 0.2205(2) 0.0245(10) Uani 1 1 d . . . . .
C1 C -0.0002(6) 0.4483(3) 0.1210(2) 0.0200(11) Uani 1 1 d . . . . .
C2 C 0.0263(7) 0.5472(4) 0.1085(2) 0.0255(12) Uani 1 1 d . . . . .
H2 H -0.072082 0.567815 0.085584 0.031 Uiso 1 1 calc R U . . .
C3 C 0.2034(7) 0.6154(4) 0.1309(2) 0.0246(12) Uani 1 1 d . . . . .
H3 H 0.226483 0.683969 0.123405 0.030 Uiso 1 1 calc R U . . .
C4 C 0.3459(7) 0.5840(3) 0.1639(2) 0.0224(11) Uani 1 1 d . . . . .
C5 C 0.3159(7) 0.4847(3) 0.1764(2) 0.0217(11) Uani 1 1 d . . . . .
H5 H 0.413937 0.464088 0.199554 0.026 Uiso 1 1 calc R U . . .
C6 C 0.1412(7) 0.4160(3) 0.1545(2) 0.0199(11) Uani 1 1 d . . . . .
C7 C 0.0805(6) 0.3075(3) 0.1615(2) 0.0192(11) Uani 1 1 d . . . . .
C8 C 0.1880(7) 0.2519(4) 0.1910(2) 0.0232(12) Uani 1 1 d . . . . .
H8 H 0.315520 0.282872 0.210057 0.028 Uiso 1 1 calc R U . . .
C9 C 0.1045(7) 0.1501(3) 0.1921(2) 0.0227(12) Uani 1 1 d . . . . .
C10 C -0.0824(7) 0.1038(4) 0.1661(2) 0.0247(12) Uani 1 1 d . . . . .
H10 H -0.136163 0.033954 0.168512 0.030 Uiso 1 1 calc R U . . .
C11 C -0.1925(7) 0.1591(4) 0.1365(2) 0.0258(12) Uani 1 1 d . . . . .
H11 H -0.321005 0.128448 0.118515 0.031 Uiso 1 1 calc R U . . .
C12 C -0.1057(7) 0.2611(3) 0.1344(2) 0.0216(11) Uani 1 1 d . . . . .
C13 C 0.5516(7) 0.7083(3) 0.2548(2) 0.0229(11) Uani 1 1 d . . . . .
C14 C 0.7307(7) 0.7715(4) 0.2830(2) 0.0258(12) Uani 1 1 d . . . . .
C15 C 0.7497(8) 0.8219(4) 0.3500(3) 0.0316(13) Uani 1 1 d . . . . .
H15 H 0.869262 0.866332 0.368979 0.038 Uiso 1 1 calc R U . . .
C16 C 0.5978(8) 0.8085(4) 0.3895(3) 0.0311(13) Uani 1 1 d . . . . .
H16 H 0.614438 0.842088 0.435396 0.037 Uiso 1 1 calc R U . . .
C17 C 0.4218(7) 0.7461(4) 0.3618(3) 0.0286(13) Uani 1 1 d . . . . .
C18 C 0.4006(7) 0.6973(4) 0.2944(2) 0.0247(12) Uani 1 1 d . . . . .
H18 H 0.279227 0.655327 0.275143 0.030 Uiso 1 1 calc R U . . .
C19 C 0.6494(7) 0.6879(3) 0.1354(2) 0.0229(12) Uani 1 1 d . . . . .
C20 C 0.8307(7) 0.7533(3) 0.1542(3) 0.0244(12) Uani 1 1 d . . . . .
C21 C 0.9424(7) 0.7899(4) 0.1039(3) 0.0306(13) Uani 1 1 d . . . . .
H21 H 1.063834 0.836562 0.117022 0.037 Uiso 1 1 calc R U . . .
C22 C 0.8802(7) 0.7597(4) 0.0347(3) 0.0311(13) Uani 1 1 d . . . . .
H22 H 0.957332 0.785703 0.000570 0.037 Uiso 1 1 calc R U . . .
C23 C 0.7039(7) 0.6910(4) 0.0161(3) 0.0313(13) Uani 1 1 d . . . . .
H23 H 0.661119 0.667494 -0.031099 0.038 Uiso 1 1 calc R U . . .
C24 C 0.5899(7) 0.6565(4) 0.0661(2) 0.0268(12) Uani 1 1 d . . . . .
H24 H 0.468160 0.610214 0.052729 0.032 Uiso 1 1 calc R U . . .
C25 C 0.2542(8) 0.7276(4) 0.4024(3) 0.0371(14) Uani 1 1 d . . . . .
H25A H 0.292053 0.766751 0.449001 0.044 Uiso 1 1 calc R U . . .
H25B H 0.153447 0.752079 0.380044 0.044 Uiso 1 1 calc R U . . .
C26 C 0.2022(7) 0.0753(4) 0.2897(3) 0.0250(12) Uani 1 1 d . . . . .
C27 C 0.3194(7) 0.0254(4) 0.3226(3) 0.0297(13) Uani 1 1 d . . . . .
C28 C 0.3009(8) 0.0100(4) 0.3901(3) 0.0341(14) Uani 1 1 d . . . . .
H28 H 0.376312 -0.026319 0.411480 0.041 Uiso 1 1 calc R U . . .
C29 C 0.1729(8) 0.0474(4) 0.4271(3) 0.0344(14) Uani 1 1 d . . . . .
H29 H 0.162897 0.037396 0.473733 0.041 Uiso 1 1 calc R U . . .
C30 C 0.0605(8) 0.0988(4) 0.3964(3) 0.0326(13) Uani 1 1 d . . . . .
C31 C 0.0728(7) 0.1101(4) 0.3273(3) 0.0277(12) Uani 1 1 d . . . . .
H31 H -0.009257 0.142415 0.305381 0.033 Uiso 1 1 calc R U . . .
C32 C 0.2947(7) 0.0318(3) 0.1727(3) 0.0227(11) Uani 1 1 d . . . . .
C33 C 0.4149(7) -0.0249(4) 0.1957(3) 0.0271(12) Uani 1 1 d . . . . .
C34 C 0.4785(7) -0.0873(4) 0.1483(3) 0.0330(13) Uani 1 1 d . . . . .
H34 H 0.553270 -0.128139 0.164265 0.040 Uiso 1 1 calc R U . . .
C35 C 0.4364(7) -0.0921(4) 0.0782(3) 0.0353(14) Uani 1 1 d . . . . .
H35 H 0.481466 -0.135423 0.046361 0.042 Uiso 1 1 calc R U . . .
C36 C 0.3267(7) -0.0322(4) 0.0555(3) 0.0328(13) Uani 1 1 d . . . . .
H36 H 0.299623 -0.032955 0.007556 0.039 Uiso 1 1 calc R U . . .
C37 C 0.2558(7) 0.0293(4) 0.1022(2) 0.0260(12) Uani 1 1 d . . . . .
H37 H 0.180574 0.069665 0.085873 0.031 Uiso 1 1 calc R U . . .
C38 C -0.0742(8) 0.1434(4) 0.4357(3) 0.0380(14) Uani 1 1 d . . . . .
H38A H -0.205671 0.110318 0.414619 0.046 Uiso 1 1 calc R U . . .
H38B H -0.065767 0.128230 0.483479 0.046 Uiso 1 1 calc R U . . .
C39 C 0.2962(9) 0.5901(5) 0.4564(3) 0.0529(18) Uani 1 1 d D . . . .
H39A H 0.266461 0.609390 0.503579 0.064 Uiso 1 1 calc R U . A 1
H39B H 0.431875 0.623628 0.453320 0.064 Uiso 1 1 calc R U . A 1
C42 C 0.1494(9) 0.3042(4) 0.4679(3) 0.0517(17) Uani 1 1 d D . . . .
H42A H 0.243529 0.290551 0.436952 0.062 Uiso 1 1 calc R U . B 1
H42B H 0.174847 0.279949 0.511837 0.062 Uiso 1 1 calc R U . B 1
C40 C 0.2610(13) 0.4791(5) 0.4420(4) 0.046(2) Uani 0.870(10) 1 d D . P C 1
H40 H 0.306250 0.452620 0.401769 0.055 Uiso 0.870(10) 1 calc R U P C 1
C41 C 0.1716(10) 0.4135(5) 0.4805(3) 0.044(2) Uani 0.870(10) 1 d D . P C 1
H41 H 0.118164 0.439020 0.519072 0.053 Uiso 0.870(10) 1 calc R U P C 1
C40' C 0.231(11) 0.4841(17) 0.469(3) 0.046(2) Uani 0.130(10) 1 d D . P C 2
H40' H 0.186890 0.479656 0.513046 0.055 Uiso 0.130(10) 1 calc R U P C 2
C41' C 0.218(6) 0.394(2) 0.4352(19) 0.044(2) Uani 0.130(10) 1 d D . P C 2
H41' H 0.253149 0.387000 0.389682 0.053 Uiso 0.130(10) 1 calc R U P C 2
S4 S 0.6706(2) 0.41329(13) 0.34280(8) 0.0528(5) Uani 1 1 d . . . . .
O5 O 0.4739(6) 0.3917(3) 0.3094(2) 0.0617(13) Uani 1 1 d . . . . .
C43 C 0.8049(10) 0.5114(6) 0.3035(4) 0.092(3) Uani 1 1 d . . . . .
D43A D 0.937746 0.529760 0.323197 0.137 Uiso 1 1 calc R U . . .
D43B D 0.797261 0.488979 0.253991 0.137 Uiso 1 1 calc R U . . .
D43C D 0.754955 0.570515 0.311146 0.137 Uiso 1 1 calc R U . . .
C44 C 0.7580(13) 0.3147(6) 0.3057(4) 0.101(3) Uani 1 1 d . . . . .
D44A D 0.888597 0.324310 0.325651 0.151 Uiso 1 1 calc R U . . .
D44B D 0.677889 0.249613 0.314825 0.151 Uiso 1 1 calc R U . . .
D44C D 0.756096 0.315090 0.255989 0.151 Uiso 1 1 calc R U . . .

loop_
_atom_site_aniso_label
_atom_site_aniso_U_11
_atom_site_aniso_U_22
_atom_site_aniso_U_33
_atom_site_aniso_U_23
_atom_site_aniso_U_13
_atom_site_aniso_U_12
S1 0.0212(7) 0.0230(7) 0.0276(7) 0.0038(6) -0.0025(5) 0.0084(5)
S2 0.0230(8) 0.0434(9) 0.0350(8) -0.0016(7) -0.0047(6) 0.0032(6)
S3 0.0388(9) 0.0432(9) 0.0391(8) 0.0082(7) -0.0026(7) 0.0226(7)
O1 0.018(2) 0.034(2) 0.040(2) 0.0023(17) 0.0052(16) 0.0110(16)
O2 0.028(2) 0.031(2) 0.030(2) 0.0036(16) -0.0083(16) 0.0087(16)
O3 0.037(2) 0.041(2) 0.033(2) 0.0088(19) 0.0012(18) 0.0056(19)
O4 0.043(3) 0.036(2) 0.039(2) 0.0083(19) 0.0018(19) 0.0146(19)
N1 0.024(2) 0.018(2) 0.023(2) 0.0037(18) -0.0032(18) 0.0057(18)
N2 0.032(3) 0.018(2) 0.028(2) 0.0078(19) -0.0016(19) 0.0142(19)
C1 0.017(3) 0.022(3) 0.022(3) 0.005(2) -0.001(2) 0.006(2)
C2 0.027(3) 0.026(3) 0.027(3) 0.005(2) -0.002(2) 0.014(2)
C3 0.028(3) 0.015(2) 0.032(3) 0.003(2) -0.002(2) 0.009(2)
C4 0.025(3) 0.022(3) 0.020(3) 0.001(2) 0.002(2) 0.008(2)
C5 0.024(3) 0.021(3) 0.023(3) 0.006(2) 0.000(2) 0.011(2)
C6 0.026(3) 0.019(3) 0.018(2) 0.003(2) 0.004(2) 0.012(2)
C7 0.022(3) 0.022(3) 0.016(2) 0.001(2) -0.003(2) 0.012(2)
C8 0.019(3) 0.023(3) 0.026(3) 0.003(2) 0.001(2) 0.003(2)
C9 0.025(3) 0.022(3) 0.021(3) 0.002(2) -0.002(2) 0.007(2)
C10 0.027(3) 0.017(3) 0.027(3) 0.004(2) 0.003(2) 0.001(2)
C11 0.024(3) 0.024(3) 0.029(3) 0.002(2) 0.001(2) 0.007(2)
C12 0.023(3) 0.024(3) 0.020(3) 0.005(2) 0.000(2) 0.009(2)
C13 0.028(3) 0.018(3) 0.024(3) 0.005(2) -0.003(2) 0.009(2)
C14 0.026(3) 0.029(3) 0.025(3) 0.001(2) -0.001(2) 0.014(2)
C15 0.037(4) 0.026(3) 0.032(3) 0.003(3) -0.011(3) 0.013(3)
C16 0.045(4) 0.027(3) 0.020(3) -0.006(2) -0.001(3) 0.014(3)
C17 0.034(3) 0.027(3) 0.027(3) 0.006(2) 0.003(2) 0.012(2)
C18 0.024(3) 0.020(3) 0.030(3) 0.004(2) -0.001(2) 0.006(2)
C19 0.024(3) 0.020(3) 0.030(3) 0.012(2) 0.003(2) 0.013(2)
C20 0.022(3) 0.019(3) 0.031(3) 0.000(2) -0.006(2) 0.007(2)
C21 0.027(3) 0.026(3) 0.043(3) 0.008(3) 0.008(3) 0.011(2)
C22 0.028(3) 0.035(3) 0.035(3) 0.013(3) 0.012(3) 0.012(3)
C23 0.025(3) 0.044(3) 0.030(3) 0.010(3) -0.002(2) 0.017(3)
C24 0.015(3) 0.042(3) 0.028(3) 0.011(3) -0.002(2) 0.014(2)
C25 0.046(4) 0.036(3) 0.032(3) 0.010(3) 0.009(3) 0.012(3)
C26 0.029(3) 0.018(3) 0.028(3) 0.003(2) -0.003(2) 0.007(2)
C27 0.032(3) 0.025(3) 0.033(3) 0.003(2) 0.001(2) 0.011(2)
C28 0.039(4) 0.035(3) 0.026(3) 0.008(3) -0.009(3) 0.009(3)
C29 0.045(4) 0.026(3) 0.029(3) 0.008(3) -0.003(3) 0.003(3)
C30 0.039(4) 0.024(3) 0.034(3) 0.003(3) -0.001(3) 0.008(3)
C31 0.028(3) 0.020(3) 0.035(3) 0.005(2) 0.000(2) 0.008(2)
C32 0.023(3) 0.012(2) 0.033(3) 0.003(2) 0.005(2) 0.003(2)
C33 0.028(3) 0.018(3) 0.036(3) 0.003(2) 0.004(2) 0.008(2)
C34 0.025(3) 0.020(3) 0.053(4) 0.007(3) 0.006(3) 0.003(2)
C35 0.032(3) 0.023(3) 0.050(4) -0.003(3) 0.017(3) 0.004(3)
C36 0.027(3) 0.028(3) 0.039(3) 0.003(3) 0.005(3) -0.001(2)
C37 0.029(3) 0.024(3) 0.025(3) 0.002(2) 0.004(2) 0.007(2)
C38 0.054(4) 0.030(3) 0.030(3) 0.007(3) 0.009(3) 0.008(3)
C39 0.056(5) 0.056(4) 0.044(4) 0.016(3) -0.005(3) 0.007(3)
C42 0.048(4) 0.043(4) 0.056(4) -0.003(3) -0.017(3) 0.007(3)
C40 0.056(5) 0.037(4) 0.043(6) 0.005(4) 0.002(5) 0.012(3)
C41 0.051(5) 0.047(5) 0.033(4) 0.004(4) 0.000(4) 0.011(4)
C40' 0.056(5) 0.037(4) 0.043(6) 0.005(4) 0.002(5) 0.012(3)
C41' 0.051(5) 0.047(5) 0.033(4) 0.004(4) 0.000(4) 0.011(4)
S4 0.0657(12) 0.0584(11) 0.0345(9) -0.0018(8) -0.0118(8) 0.0253(9)
O5 0.048(3) 0.086(3) 0.043(3) -0.005(2) -0.007(2) 0.015(2)
C43 0.079(6) 0.083(5) 0.087(6) 0.034(5) -0.034(5) -0.023(5)
C44 0.171(9) 0.121(7) 0.050(5) 0.000(5) -0.004(5) 0.117(7)

loop_
_atom_type_symbol
_atom_type_description
_atom_type_scat_dispersion_real
_atom_type_scat_dispersion_imag
_atom_type_scat_source
C C 0.0181 0.0091 'International Tables Vol C Tables 4.2.6.8 and 6.1.1.4'
H H 0.0000 0.0000 'International Tables Vol C Tables 4.2.6.8 and 6.1.1.4'
D D 0.0000 0.0000 'International Tables Vol C Tables 4.2.6.8 and 6.1.1.4'
N N 0.0311 0.0180 'International Tables Vol C Tables 4.2.6.8 and 6.1.1.4'
O O 0.0492 0.0322 'International Tables Vol C Tables 4.2.6.8 and 6.1.1.4'
S S 0.3331 0.5567 'International Tables Vol C Tables 4.2.6.8 and 6.1.1.4'

loop_
_exptl_crystal_face_index_h
_exptl_crystal_face_index_k
_exptl_crystal_face_index_l
_exptl_crystal_face_perp_dist
-1.00 0.00 1.00 0.0810
1.00 0.00 -1.00 0.0820
0.00 -1.00 -1.00 0.0070
0.00 1.00 1.00 0.0160
0.00 0.00 -1.00 0.0120
0.00 0.00 1.00 0.0090
-1.00 1.00 -1.00 0.0700

loop_
_geom_angle_atom_site_label_1
_geom_angle_atom_site_label_2
_geom_angle_atom_site_label_3
_geom_angle
_geom_angle_site_symmetry_1
_geom_angle_site_symmetry_3
_geom_angle_publ_flag
O1 S1 C1 111.0(2) . . ?
O1 S1 C12 110.8(2) . . ?
O2 S1 O1 117.9(2) . . ?
O2 S1 C1 111.0(2) . . ?
O2 S1 C12 110.7(2) . . ?
C12 S1 C1 92.6(2) . . ?
C14 S2 C20 99.9(2) . . ?
C33 S3 C27 100.7(2) . . ?
C39 O3 C25 111.9(4) . . ?
C38 O4 C42 112.6(4) . . ?
C13 N1 C4 116.6(4) . . ?
C19 N1 C4 117.3(4) . . ?
C19 N1 C13 123.3(4) . . ?
C26 N2 C9 117.1(4) . . ?
C32 N2 C9 116.3(4) . . ?
C32 N2 C26 123.7(4) . . ?
C2 C1 S1 126.7(4) . . ?
C2 C1 C6 122.6(4) . . ?
C6 C1 S1 110.7(3) . . ?
C1 C2 H2 121.3 . . ?
C1 C2 C3 117.3(4) . . ?
C3 C2 H2 121.3 . . ?
C2 C3 H3 119.7 . . ?
C4 C3 C2 120.7(4) . . ?
C4 C3 H3 119.7 . . ?
C3 C4 N1 120.5(4) . . ?
C5 C4 N1 118.4(4) . . ?
C5 C4 C3 121.1(4) . . ?
C4 C5 H5 120.5 . . ?
C6 C5 C4 119.1(4) . . ?
C6 C5 H5 120.5 . . ?
C1 C6 C7 112.8(4) . . ?
C5 C6 C1 119.3(4) . . ?
C5 C6 C7 127.9(4) . . ?
C8 C7 C6 127.1(4) . . ?
C8 C7 C12 120.1(4) . . ?
C12 C7 C6 112.8(4) . . ?
C7 C8 H8 120.9 . . ?
C9 C8 C7 118.2(4) . . ?
C9 C8 H8 120.9 . . ?
C8 C9 N2 117.8(4) . . ?
C8 C9 C10 122.0(4) . . ?
C10 C9 N2 120.2(4) . . ?
C9 C10 H10 119.8 . . ?
C9 C10 C11 120.4(4) . . ?
C11 C10 H10 119.8 . . ?
C10 C11 H11 121.4 . . ?
C12 C11 C10 117.1(4) . . ?
C12 C11 H11 121.4 . . ?
C7 C12 S1 111.0(3) . . ?
C7 C12 C11 122.2(4) . . ?
C11 C12 S1 126.8(4) . . ?
C14 C13 N1 119.9(5) . . ?
C18 C13 N1 121.0(4) . . ?
C18 C13 C14 119.1(5) . . ?
C13 C14 S2 122.8(4) . . ?
C15 C14 S2 118.3(4) . . ?
C15 C14 C13 118.8(5) . . ?
C14 C15 H15 119.3 . . ?
C16 C15 C14 121.4(5) . . ?
C16 C15 H15 119.3 . . ?
C15 C16 H16 120.1 . . ?
C17 C16 C15 119.7(5) . . ?
C17 C16 H16 120.1 . . ?
C16 C17 C18 119.2(5) . . ?
C16 C17 C25 121.9(5) . . ?
C18 C17 C25 118.9(5) . . ?
C13 C18 C17 121.8(5) . . ?
C13 C18 H18 119.1 . . ?
C17 C18 H18 119.1 . . ?
C20 C19 N1 120.2(4) . . ?
C24 C19 N1 121.3(4) . . ?
C24 C19 C20 118.5(5) . . ?
C19 C20 S2 122.6(4) . . ?
C21 C20 S2 117.4(4) . . ?
C21 C20 C19 119.8(5) . . ?
C20 C21 H21 119.4 . . ?
C22 C21 C20 121.2(5) . . ?
C22 C21 H21 119.4 . . ?
C21 C22 H22 120.6 . . ?
C23 C22 C21 118.9(5) . . ?
C23 C22 H22 120.6 . . ?
C22 C23 H23 120.0 . . ?
C22 C23 C24 120.0(5) . . ?
C24 C23 H23 120.0 . . ?
C19 C24 H24 119.3 . . ?
C23 C24 C19 121.4(5) . . ?
C23 C24 H24 119.3 . . ?
O3 C25 C17 112.0(4) . . ?
O3 C25 H25A 109.2 . . ?
O3 C25 H25B 109.2 . . ?
C17 C25 H25A 109.2 . . ?
C17 C25 H25B 109.2 . . ?
H25A C25 H25B 107.9 . . ?
C27 C26 N2 120.6(5) . . ?
C31 C26 N2 121.1(4) . . ?
C31 C26 C27 118.3(5) . . ?
C26 C27 S3 121.8(4) . . ?
C28 C27 S3 118.1(4) . . ?
C28 C27 C26 120.0(5) . . ?
C27 C28 H28 119.7 . . ?
C27 C28 C29 120.6(5) . . ?
C29 C28 H28 119.7 . . ?
C28 C29 H29 119.9 . . ?
C30 C29 C28 120.3(5) . . ?
C30 C29 H29 119.9 . . ?
C29 C30 C31 119.1(5) . . ?
C29 C30 C38 121.6(5) . . ?
C31 C30 C38 119.4(5) . . ?
C26 C31 C30 121.7(5) . . ?
C26 C31 H31 119.2 . . ?
C30 C31 H31 119.2 . . ?
N2 C32 C33 120.3(4) . . ?
C37 C32 N2 121.0(4) . . ?
C37 C32 C33 118.7(5) . . ?
C32 C33 S3 121.9(4) . . ?
C34 C33 S3 118.4(4) . . ?
C34 C33 C32 119.5(5) . . ?
C33 C34 H34 119.0 . . ?
C33 C34 C35 122.0(5) . . ?
C35 C34 H34 119.0 . . ?
C34 C35 H35 120.8 . . ?
C34 C35 C36 118.5(5) . . ?
C36 C35 H35 120.8 . . ?
C35 C36 H36 119.6 . . ?
C35 C36 C37 120.8(5) . . ?
C37 C36 H36 119.6 . . ?
C32 C37 C36 120.4(5) . . ?
C32 C37 H37 119.8 . . ?
C36 C37 H37 119.8 . . ?
O4 C38 C30 113.6(4) . . ?
O4 C38 H38A 108.8 . . ?
O4 C38 H38B 108.8 . . ?
C30 C38 H38A 108.8 . . ?
C30 C38 H38B 108.8 . . ?
H38A C38 H38B 107.7 . . ?
O3 C39 H39A 109.7 . . ?
O3 C39 H39B 109.7 . . ?
O3 C39 C40 109.7(5) . . ?
O3 C39 C40' 117(3) . . ?
H39A C39 H39B 108.2 . . ?
C40 C39 H39A 109.7 . . ?
C40 C39 H39B 109.7 . . ?
O4 C42 H42A 109.4 . . ?
O4 C42 H42B 109.4 . . ?
O4 C42 C41 111.4(5) . . ?
O4 C42 C41' 109.4(18) . . ?
H42A C42 H42B 108.0 . . ?
C41 C42 H42A 109.4 . . ?
C41 C42 H42B 109.4 . . ?
C39 C40 H40 117.3 . . ?
C41 C40 C39 125.3(7) . . ?
C41 C40 H40 117.3 . . ?
C42 C41 H41 117.8 . . ?
C40 C41 C42 124.4(7) . . ?
C40 C41 H41 117.8 . . ?
C39 C40' H40' 111.6 . . ?
C41' C40' C39 137(3) . . ?
C41' C40' H40' 111.6 . . ?
C42 C41' H41' 120.2 . . ?
C40' C41' C42 120(2) . . ?
C40' C41' H41' 120.2 . . ?
O5 S4 C43 105.0(3) . . ?
O5 S4 C44 105.2(4) . . ?
C43 S4 C44 98.5(4) . . ?
S4 C43 D43A 109.5 . . ?
S4 C43 D43B 109.5 . . ?
S4 C43 D43C 109.5 . . ?
D43A C43 D43B 109.5 . . ?
D43A C43 D43C 109.5 . . ?
D43B C43 D43C 109.5 . . ?
S4 C44 D44A 109.5 . . ?
S4 C44 D44B 109.5 . . ?
S4 C44 D44C 109.5 . . ?
D44A C44 D44B 109.5 . . ?
D44A C44 D44C 109.5 . . ?
D44B C44 D44C 109.5 . . ?

loop_
_geom_bond_atom_site_label_1
_geom_bond_atom_site_label_2
_geom_bond_distance
_geom_bond_site_symmetry_2
_geom_bond_publ_flag
S1 O1 1.448(3) . ?
S1 O2 1.441(3) . ?
S1 C1 1.764(5) . ?
S1 C12 1.762(5) . ?
S2 C14 1.755(5) . ?
S2 C20 1.761(5) . ?
S3 C27 1.757(5) . ?
S3 C33 1.750(5) . ?
O3 C25 1.428(6) . ?
O3 C39 1.427(6) . ?
O4 C38 1.424(6) . ?
O4 C42 1.429(6) . ?
N1 C4 1.445(6) . ?
N1 C13 1.427(6) . ?
N1 C19 1.426(6) . ?
N2 C9 1.447(6) . ?
N2 C26 1.417(6) . ?
N2 C32 1.412(6) . ?
C1 C2 1.384(6) . ?
C1 C6 1.392(6) . ?
C2 H2 0.9500 . ?
C2 C3 1.395(6) . ?
C3 H3 0.9500 . ?
C3 C4 1.387(6) . ?
C4 C5 1.387(6) . ?
C5 H5 0.9500 . ?
C5 C6 1.384(6) . ?
C6 C7 1.475(6) . ?
C7 C8 1.385(6) . ?
C7 C12 1.385(6) . ?
C8 H8 0.9500 . ?
C8 C9 1.382(6) . ?
C9 C10 1.384(6) . ?
C10 H10 0.9500 . ?
C10 C11 1.396(6) . ?
C11 H11 0.9500 . ?
C11 C12 1.393(6) . ?
C13 C14 1.406(7) . ?
C13 C18 1.383(7) . ?
C14 C15 1.397(6) . ?
C15 H15 0.9500 . ?
C15 C16 1.386(7) . ?
C16 H16 0.9500 . ?
C16 C17 1.384(7) . ?
C17 C18 1.395(6) . ?
C17 C25 1.494(7) . ?
C18 H18 0.9500 . ?
C19 C20 1.393(6) . ?
C19 C24 1.387(6) . ?
C20 C21 1.387(7) . ?
C21 H21 0.9500 . ?
C21 C22 1.386(7) . ?
C22 H22 0.9500 . ?
C22 C23 1.383(7) . ?
C23 H23 0.9500 . ?
C23 C24 1.383(7) . ?
C24 H24 0.9500 . ?
C25 H25A 0.9900 . ?
C25 H25B 0.9900 . ?
C26 C27 1.408(7) . ?
C26 C31 1.389(7) . ?
C27 C28 1.383(7) . ?
C28 H28 0.9500 . ?
C28 C29 1.392(7) . ?
C29 H29 0.9500 . ?
C29 C30 1.378(7) . ?
C30 C31 1.397(7) . ?
C30 C38 1.505(7) . ?
C31 H31 0.9500 . ?
C32 C33 1.413(7) . ?
C32 C37 1.394(6) . ?
C33 C34 1.382(7) . ?
C34 H34 0.9500 . ?
C34 C35 1.386(7) . ?
C35 H35 0.9500 . ?
C35 C36 1.389(7) . ?
C36 H36 0.9500 . ?
C36 C37 1.396(7) . ?
C37 H37 0.9500 . ?
C38 H38A 0.9900 . ?
C38 H38B 0.9900 . ?
C39 H39A 0.9900 . ?
C39 H39B 0.9900 . ?
C39 C40 1.477(8) . ?
C39 C40' 1.47(2) . ?
C42 H42A 0.9900 . ?
C42 H42B 0.9900 . ?
C42 C41 1.466(8) . ?
C42 C41' 1.45(2) . ?
C40 H40 0.9500 . ?
C40 C41 1.321(9) . ?
C41 H41 0.9500 . ?
C40' H40' 0.9500 . ?
C40' C41' 1.32(2) . ?
C41' H41' 0.9500 . ?
S4 O5 1.484(4) . ?
S4 C43 1.750(7) . ?
S4 C44 1.757(7) . ?
C43 D43A 0.9800 . ?
C43 D43B 0.9800 . ?
C43 D43C 0.9800 . ?
C44 D44A 0.9800 . ?
C44 D44B 0.9800 . ?
C44 D44C 0.9800 . ?

loop_
_geom_torsion_atom_site_label_1
_geom_torsion_atom_site_label_2
_geom_torsion_atom_site_label_3
_geom_torsion_atom_site_label_4
_geom_torsion
_geom_torsion_site_symmetry_1
_geom_torsion_site_symmetry_2
_geom_torsion_site_symmetry_3
_geom_torsion_site_symmetry_4
_geom_torsion_publ_flag
S1 C1 C2 C3 -179.9(4) . . . . ?
S1 C1 C6 C5 179.8(4) . . . . ?
S1 C1 C6 C7 0.4(5) . . . . ?
S2 C14 C15 C16 -173.9(4) . . . . ?
S2 C20 C21 C22 171.8(4) . . . . ?
S3 C27 C28 C29 172.8(4) . . . . ?
S3 C33 C34 C35 -171.3(4) . . . . ?
O1 S1 C1 C2 -66.2(5) . . . . ?
O1 S1 C1 C6 113.8(3) . . . . ?
O1 S1 C12 C7 -114.7(4) . . . . ?
O1 S1 C12 C11 65.8(5) . . . . ?
O2 S1 C1 C2 67.0(5) . . . . ?
O2 S1 C1 C6 -113.0(3) . . . . ?
O2 S1 C12 C7 112.6(4) . . . . ?
O2 S1 C12 C11 -66.9(5) . . . . ?
O3 C39 C40 C41 -109.3(8) . . . . ?
O3 C39 C40' C41' 72(10) . . . . ?
O4 C42 C41 C40 -102.8(8) . . . . ?
O4 C42 C41' C40' 108(5) . . . . ?
N1 C4 C5 C6 -179.8(4) . . . . ?
N1 C13 C14 S2 -3.5(6) . . . . ?
N1 C13 C14 C15 -179.1(4) . . . . ?
N1 C13 C18 C17 177.6(4) . . . . ?
N1 C19 C20 S2 9.8(6) . . . . ?
N1 C19 C20 C21 -176.2(4) . . . . ?
N1 C19 C24 C23 178.0(4) . . . . ?
N2 C9 C10 C11 -177.7(4) . . . . ?
N2 C26 C27 S3 4.3(7) . . . . ?
N2 C26 C27 C28 179.8(4) . . . . ?
N2 C26 C31 C30 -176.8(4) . . . . ?
N2 C32 C33 S3 -8.8(6) . . . . ?
N2 C32 C33 C34 176.6(4) . . . . ?
N2 C32 C37 C36 -178.4(4) . . . . ?
C1 S1 C12 C7 -1.1(4) . . . . ?
C1 S1 C12 C11 179.5(4) . . . . ?
C1 C2 C3 C4 0.3(7) . . . . ?
C1 C6 C7 C8 178.8(5) . . . . ?
C1 C6 C7 C12 -1.2(6) . . . . ?
C2 C1 C6 C5 -0.2(7) . . . . ?
C2 C1 C6 C7 -179.6(4) . . . . ?
C2 C3 C4 N1 179.8(4) . . . . ?
C2 C3 C4 C5 -0.8(7) . . . . ?
C3 C4 C5 C6 0.8(7) . . . . ?
C4 N1 C13 C14 174.3(4) . . . . ?
C4 N1 C13 C18 -4.2(6) . . . . ?
C4 N1 C19 C20 -177.7(4) . . . . ?
C4 N1 C19 C24 2.4(6) . . . . ?
C4 C5 C6 C1 -0.3(7) . . . . ?
C4 C5 C6 C7 179.1(4) . . . . ?
C5 C6 C7 C8 -0.6(8) . . . . ?
C5 C6 C7 C12 179.4(5) . . . . ?
C6 C1 C2 C3 0.1(7) . . . . ?
C6 C7 C8 C9 -179.6(4) . . . . ?
C6 C7 C12 S1 1.4(5) . . . . ?
C6 C7 C12 C11 -179.0(4) . . . . ?
C7 C8 C9 N2 177.5(4) . . . . ?
C7 C8 C9 C10 -1.5(7) . . . . ?
C8 C7 C12 S1 -178.5(4) . . . . ?
C8 C7 C12 C11 1.0(7) . . . . ?
C8 C9 C10 C11 1.2(7) . . . . ?
C9 N2 C26 C27 -175.5(4) . . . . ?
C9 N2 C26 C31 2.8(6) . . . . ?
C9 N2 C32 C33 177.7(4) . . . . ?
C9 N2 C32 C37 -0.6(6) . . . . ?
C9 C10 C11 C12 0.1(7) . . . . ?
C10 C11 C12 S1 178.2(4) . . . . ?
C10 C11 C12 C7 -1.2(7) . . . . ?
C12 S1 C1 C2 -179.6(4) . . . . ?
C12 S1 C1 C6 0.4(4) . . . . ?
C12 C7 C8 C9 0.4(7) . . . . ?
C13 N1 C4 C3 90.1(5) . . . . ?
C13 N1 C4 C5 -89.4(5) . . . . ?
C13 N1 C19 C20 22.1(6) . . . . ?
C13 N1 C19 C24 -157.9(4) . . . . ?
C13 C14 C15 C16 1.8(7) . . . . ?
C14 S2 C20 C19 -29.7(5) . . . . ?
C14 S2 C20 C21 156.1(4) . . . . ?
C14 C13 C18 C17 -0.9(7) . . . . ?
C14 C15 C16 C17 -1.7(7) . . . . ?
C15 C16 C17 C18 0.2(7) . . . . ?
C15 C16 C17 C25 179.0(5) . . . . ?
C16 C17 C18 C13 1.1(7) . . . . ?
C16 C17 C25 O3 -120.4(5) . . . . ?
C18 C13 C14 S2 175.0(4) . . . . ?
C18 C13 C14 C15 -0.5(7) . . . . ?
C18 C17 C25 O3 58.3(6) . . . . ?
C19 N1 C4 C3 -71.5(6) . . . . ?
C19 N1 C4 C5 109.1(5) . . . . ?
C19 N1 C13 C14 -25.4(6) . . . . ?
C19 N1 C13 C18 156.1(4) . . . . ?
C19 C20 C21 C22 -2.5(7) . . . . ?
C20 S2 C14 C13 26.5(5) . . . . ?
C20 S2 C14 C15 -158.0(4) . . . . ?
C20 C19 C24 C23 -2.0(7) . . . . ?
C20 C21 C22 C23 -0.6(8) . . . . ?
C21 C22 C23 C24 2.4(8) . . . . ?
C22 C23 C24 C19 -1.1(8) . . . . ?
C24 C19 C20 S2 -170.3(4) . . . . ?
C24 C19 C20 C21 3.8(7) . . . . ?
C25 O3 C39 C40 -158.5(5) . . . . ?
C25 O3 C39 C40' 178(2) . . . . ?
C25 C17 C18 C13 -177.7(4) . . . . ?
C26 N2 C9 C8 98.0(5) . . . . ?
C26 N2 C9 C10 -83.0(5) . . . . ?
C26 N2 C32 C33 -22.1(7) . . . . ?
C26 N2 C32 C37 159.6(4) . . . . ?
C26 C27 C28 C29 -2.8(8) . . . . ?
C27 S3 C33 C32 28.9(5) . . . . ?
C27 S3 C33 C34 -156.4(4) . . . . ?
C27 C26 C31 C30 1.5(7) . . . . ?
C27 C28 C29 C30 1.1(8) . . . . ?
C28 C29 C30 C31 2.0(8) . . . . ?
C28 C29 C30 C38 -177.7(5) . . . . ?
C29 C30 C31 C26 -3.3(7) . . . . ?
C29 C30 C38 O4 120.8(5) . . . . ?
C31 C26 C27 S3 -173.9(4) . . . . ?
C31 C26 C27 C28 1.5(7) . . . . ?
C31 C30 C38 O4 -58.9(6) . . . . ?
C32 N2 C9 C8 -100.4(5) . . . . ?
C32 N2 C9 C10 78.6(6) . . . . ?
C32 N2 C26 C27 24.5(7) . . . . ?
C32 N2 C26 C31 -157.3(5) . . . . ?
C32 C33 C34 C35 3.6(7) . . . . ?
C33 S3 C27 C26 -26.6(5) . . . . ?
C33 S3 C27 C28 157.8(4) . . . . ?
C33 C32 C37 C36 3.2(7) . . . . ?
C33 C34 C35 C36 -0.1(8) . . . . ?
C34 C35 C36 C37 -1.9(7) . . . . ?
C35 C36 C37 C32 0.3(7) . . . . ?
C37 C32 C33 S3 169.6(4) . . . . ?
C37 C32 C33 C34 -5.1(7) . . . . ?
C38 O4 C42 C41 -169.5(5) . . . . ?
C38 O4 C42 C41' 147.1(17) . . . . ?
C38 C30 C31 C26 176.4(5) . . . . ?
C39 O3 C25 C17 75.9(5) . . . . ?
C39 C40 C41 C42 -175.6(7) . . . . ?
C39 C40' C41' C42 178(6) . . . . ?
C42 O4 C38 C30 -59.1(6) . . . . ?
